data_4033527
loop_
_publ_author_name
'Wang, Miao'
'Tang, Bo-Cheng'
'Xiang, Jia-Chen'
'Cheng, Yan'
'Wang, Zi-Xuan'
'Ma, Jin-Tian'
'Wu, Yan-Dong'
'Wu, An-Xin'

_publ_section_title
;
 C(sp<sup>3</sup>)-H Bond Functionalization of Benzo[ c]oxepines via C-O
 bond Cleavage: Formal [3+3] Synthesis of Multisubstituted Chromans.
;
_journal_issue 6
_journal_name_full 'The Journal of organic chemistry'
_journal_page_first 3409
_journal_page_last 3416
_journal_paper_doi 10.1021/acs.joc.8b00126
_journal_volume 83
_journal_year 2018
_chemical_formula_sum 'C29 H25 Br O4 S'
_chemical_formula_weight 549.46
_space_group_IT_number 14
_space_group_name_Hall '-P 2yn'
_space_group_name_H-M_alt 'P 1 21/n 1'
_symmetry_cell_setting monoclinic
_symmetry_space_group_name_Hall '-P 2yn'
_symmetry_space_group_name_H-M 'P 1 21/n 1'
_atom_sites_solution_hydrogens geom
_atom_sites_solution_primary direct
_atom_sites_solution_secondary difmap
_audit_creation_method SHELXL-97
_cell_angle_alpha 90.00
_cell_angle_beta 101.596(6)
_cell_angle_gamma 90.00
_cell_formula_units_Z 4
_cell_length_a 11.508(4)
_cell_length_b 9.580(4)
_cell_length_c 23.335(9)
_cell_measurement_reflns_used 5047
_cell_measurement_temperature 296(2)
_cell_measurement_theta_max 26.04
_cell_measurement_theta_min 2.31
_cell_volume 2520.1(17)
_computing_structure_refinement 'SHELXL-97 (Sheldrick, 2008)'
_computing_structure_solution 'SHELXS-97 (Sheldrick, 2008)'
_diffrn_ambient_temperature 296(2)
_diffrn_measured_fraction_theta_full 1.000
_diffrn_measured_fraction_theta_max 1.000
_diffrn_measurement_device_type CCD
_diffrn_radiation_monochromator graphite
_diffrn_radiation_source 'fine-focus sealed tube'
_diffrn_radiation_type MoK\a
_diffrn_radiation_wavelength 0.71073
_diffrn_reflns_av_R_equivalents 0.0583
_diffrn_reflns_av_sigmaI/netI 0.0556
_diffrn_reflns_limit_h_max 13
_diffrn_reflns_limit_h_min -13
_diffrn_reflns_limit_k_max 11
_diffrn_reflns_limit_k_min -10
_diffrn_reflns_limit_l_max 27
_diffrn_reflns_limit_l_min -24
_diffrn_reflns_number 14890
_diffrn_reflns_theta_full 25.00
_diffrn_reflns_theta_max 25.00
_diffrn_reflns_theta_min 1.78
_exptl_absorpt_coefficient_mu 1.748
_exptl_absorpt_correction_T_max 0.7438
_exptl_absorpt_correction_T_min 0.6998
_exptl_absorpt_correction_type multi-scan
_exptl_absorpt_process_details sadabs
_exptl_crystal_colour colorless
_exptl_crystal_density_diffrn 1.448
_exptl_crystal_density_method 'not measured'
_exptl_crystal_description Block
_exptl_crystal_F_000 1128
_exptl_crystal_size_max 0.22
_exptl_crystal_size_mid 0.20
_exptl_crystal_size_min 0.18
_refine_diff_density_max 0.779
_refine_diff_density_min -0.959
_refine_diff_density_rms 0.094
_refine_ls_extinction_method none
_refine_ls_goodness_of_fit_ref 0.825
_refine_ls_hydrogen_treatment mixed
_refine_ls_matrix_type full
_refine_ls_number_parameters 328
_refine_ls_number_reflns 4448
_refine_ls_number_restraints 1
_refine_ls_restrained_S_all 0.825
_refine_ls_R_factor_all 0.0899
_refine_ls_R_factor_gt 0.0609
_refine_ls_shift/su_max 0.001
_refine_ls_shift/su_mean 0.000
_refine_ls_structure_factor_coef Fsqd
_refine_ls_weighting_details 'calc w=1/[\s^2^(Fo^2^)+(0.1075P)^2^+13.9261P] where P=(Fo^2^+2Fc^2^)/3'
_refine_ls_weighting_scheme calc
_refine_ls_wR_factor_gt 0.1625
_refine_ls_wR_factor_ref 0.1951
_reflns_number_gt 3209
_reflns_number_total 4448
_reflns_threshold_expression >2sigma(I)
_cod_data_source_file jo8b00126_si_002.cif
_cod_data_source_block 1
_cod_depositor_comments
;
The following automatic conversions were performed:

'_symmetry_cell_setting' value 'Monoclinic' changed to 'monoclinic'
according to
/home/data/users/saulius/crontab/automatic-downloads/rss-feeds/ACS/lib/dictionaries/cif_core.dic
dictionary named 'cif_core.dic' version 2.4.2 from 2011-04-26.

Automatic conversion script
Id: cif_fix_values 4973 2017-02-22 13:04:09Z antanas 

 Adding full bibliography for 4033527--4033528.cif.
;
_cod_original_cell_volume 2520.3(17)
_cod_original_sg_symbol_H-M P2(1)/n
_cod_database_code 4033527

loop_
_symmetry_equiv_pos_as_xyz
'x, y, z'
'-x+1/2, y+1/2, -z+1/2'
'-x, -y, -z'
'x-1/2, -y-1/2, z-1/2'

loop_
_atom_site_label
_atom_site_type_symbol
_atom_site_fract_x
_atom_site_fract_y
_atom_site_fract_z
_atom_site_U_iso_or_equiv
_atom_site_adp_type
_atom_site_occupancy
_atom_site_symmetry_multiplicity
_atom_site_calc_flag
_atom_site_refinement_flags
Br1 Br -0.19461(6) -0.01096(7) 1.00177(3) 0.0608(3) Uani 1 1 d .
C1 C -0.1734(4) 0.1776(6) 0.9803(2) 0.0394(12) Uani 1 1 d .
C2 C -0.2324(5) 0.2825(7) 1.0046(2) 0.0503(14) Uani 1 1 d .
H2 H -0.2810 0.2606 1.0307 0.060 Uiso 1 1 calc R
C3 C -0.2176(5) 0.4155(7) 0.9896(2) 0.0489(14) Uani 1 1 d .
H3 H -0.2576 0.4854 1.0054 0.059 Uiso 1 1 calc R
C4 C -0.1440(4) 0.4525(6) 0.9512(2) 0.0386(12) Uani 1 1 d .
C5 C -0.0845(4) 0.3452(5) 0.9260(2) 0.0324(10) Uani 1 1 d .
C6 C -0.1018(4) 0.2062(5) 0.9419(2) 0.0367(11) Uani 1 1 d .
H6 H -0.0645 0.1338 0.9261 0.044 Uiso 1 1 calc R
C7 C -0.0094(4) 0.3805(5) 0.8870(2) 0.0316(10) Uani 1 1 d .
C8 C 0.0032(4) 0.5182(5) 0.8733(2) 0.0348(11) Uani 1 1 d .
C9 C -0.0541(5) 0.6252(5) 0.8993(3) 0.0441(13) Uani 1 1 d .
H9 H -0.0420 0.7182 0.8907 0.053 Uiso 1 1 calc R
C10 C -0.1261(5) 0.5929(6) 0.9364(2) 0.0441(13) Uani 1 1 d .
H10 H -0.1644 0.6639 0.9524 0.053 Uiso 1 1 calc R
C11 C 0.0544(4) 0.2687(5) 0.8602(2) 0.0329(11) Uani 1 1 d .
H11 H 0.084(4) 0.204(6) 0.892(2) 0.039 Uiso 1 1 d .
C12 C -0.0232(4) 0.1944(5) 0.8081(2) 0.0358(11) Uani 1 1 d .
C13 C -0.1201(5) 0.2615(6) 0.7738(3) 0.0472(13) Uani 1 1 d .
H13 H -0.1369 0.3527 0.7831 0.057 Uiso 1 1 calc R
C14 C -0.1919(5) 0.1980(8) 0.7269(3) 0.0607(17) Uani 1 1 d .
H14 H -0.2562 0.2452 0.7048 0.073 Uiso 1 1 calc R
C15 C -0.1664(6) 0.0626(8) 0.7132(3) 0.0664(19) Uani 1 1 d .
H15 H -0.2142 0.0177 0.6817 0.080 Uiso 1 1 calc R
C16 C -0.0730(7) -0.0046(7) 0.7453(3) 0.0662(19) Uani 1 1 d .
H16 H -0.0577 -0.0958 0.7353 0.079 Uiso 1 1 calc R
C17 C 0.0026(5) 0.0576(6) 0.7935(3) 0.0478(14) Uani 1 1 d .
C18 C 0.1078(7) -0.0224(6) 0.8271(3) 0.069(2) Uani 1 1 d .
H18A H 0.1794 0.0128 0.8173 0.104 Uiso 1 1 calc R
H18B H 0.0992 -0.1196 0.8172 0.104 Uiso 1 1 calc R
H18C H 0.1115 -0.0111 0.8684 0.104 Uiso 1 1 calc R
C19 C 0.1530(4) 0.4743(5) 0.8152(2) 0.0371(11) Uani 1 1 d .
C20 C 0.1668(4) 0.3323(5) 0.8448(2) 0.0316(10) Uani 1 1 d .
H20 H 0.191(4) 0.264(6) 0.818(2) 0.038 Uiso 1 1 d .
C21 C 0.2677(4) 0.3519(5) 0.8973(2) 0.0350(11) Uani 1 1 d .
C22 C 0.3361(5) 0.4738(5) 0.8850(2) 0.0373(11) Uani 1 1 d .
C23 C 0.2724(4) 0.5446(5) 0.8365(2) 0.0347(11) Uani 1 1 d .
C24 C 0.3196(5) 0.6617(6) 0.8156(3) 0.0463(13) Uani 1 1 d .
H24 H 0.2776 0.7099 0.7834 0.056 Uiso 1 1 calc R
C25 C 0.4309(6) 0.7055(7) 0.8435(3) 0.0591(16) Uani 1 1 d .
H25 H 0.4649 0.7828 0.8292 0.071 Uiso 1 1 calc R
C26 C 0.4926(6) 0.6373(8) 0.8920(3) 0.0651(18) Uani 1 1 d .
H26 H 0.5664 0.6710 0.9104 0.078 Uiso 1 1 calc R
C27 C 0.4478(5) 0.5208(6) 0.9138(3) 0.0491(14) Uani 1 1 d .
H27 H 0.4900 0.4746 0.9465 0.059 Uiso 1 1 calc R
O1 O 0.0685(3) 0.5647(4) 0.83461(19) 0.0492(10) Uani 1 1 d .
O2 O 0.1205(4) 0.4601(4) 0.75548(17) 0.0514(10) Uani 1 1 d D
H1O H 0.118(6) 0.540(3) 0.741(3) 0.062 Uiso 1 1 d D
O3 O 0.2870(3) 0.2808(4) 0.94052(17) 0.0486(9) Uani 1 1 d .
S1 S 0.9772(2) 0.6790(2) 0.63870(10) 0.0863(7) Uani 1 1 d .
O4 O 1.0846(4) 0.6838(5) 0.6841(2) 0.0808(16) Uani 1 1 d .
C29 C 1.0084(8) 0.5651(10) 0.5857(4) 0.092(3) Uani 1 1 d .
H29A H 1.0620 0.6092 0.5646 0.138 Uiso 1 1 calc R
H29B H 0.9361 0.5415 0.5590 0.138 Uiso 1 1 calc R
H29C H 1.0442 0.4818 0.6042 0.138 Uiso 1 1 calc R
C28 C 0.8732(7) 0.5832(11) 0.6652(4) 0.089(3) Uani 1 1 d .
H28A H 0.9064 0.4946 0.6790 0.133 Uiso 1 1 calc R
H28B H 0.8050 0.5686 0.6345 0.133 Uiso 1 1 calc R
H28C H 0.8499 0.6328 0.6968 0.133 Uiso 1 1 calc R

loop_
_atom_site_aniso_label
_atom_site_aniso_U_11
_atom_site_aniso_U_22
_atom_site_aniso_U_33
_atom_site_aniso_U_23
_atom_site_aniso_U_13
_atom_site_aniso_U_12
Br1 0.0583(4) 0.0564(4) 0.0685(5) 0.0264(3) 0.0148(3) -0.0002(3)
C1 0.038(3) 0.040(3) 0.040(3) 0.011(2) 0.007(2) -0.004(2)
C2 0.049(3) 0.065(4) 0.042(3) 0.002(3) 0.021(3) 0.003(3)
C3 0.049(3) 0.058(4) 0.043(3) -0.013(3) 0.016(3) 0.006(3)
C4 0.039(3) 0.037(3) 0.038(3) -0.010(2) 0.004(2) 0.002(2)
C5 0.032(2) 0.032(3) 0.031(3) -0.005(2) 0.0033(19) -0.001(2)
C6 0.035(3) 0.038(3) 0.037(3) -0.003(2) 0.006(2) 0.001(2)
C7 0.032(2) 0.029(3) 0.034(3) -0.004(2) 0.006(2) 0.0022(19)
C8 0.030(2) 0.031(3) 0.043(3) 0.000(2) 0.005(2) 0.002(2)
C9 0.043(3) 0.027(3) 0.060(4) -0.005(2) 0.003(3) 0.005(2)
C10 0.041(3) 0.039(3) 0.051(3) -0.014(2) 0.008(2) 0.008(2)
C11 0.037(3) 0.024(2) 0.039(3) 0.002(2) 0.010(2) 0.005(2)
C12 0.042(3) 0.026(2) 0.042(3) -0.004(2) 0.014(2) -0.006(2)
C13 0.046(3) 0.045(3) 0.051(3) -0.007(3) 0.010(3) -0.002(3)
C14 0.044(3) 0.077(5) 0.058(4) -0.008(3) 0.003(3) -0.013(3)
C15 0.066(4) 0.076(5) 0.057(4) -0.020(4) 0.012(3) -0.032(4)
C16 0.095(5) 0.039(3) 0.070(5) -0.021(3) 0.029(4) -0.020(4)
C17 0.063(4) 0.030(3) 0.054(3) -0.005(2) 0.020(3) -0.006(3)
C18 0.095(5) 0.033(3) 0.083(5) -0.005(3) 0.023(4) 0.016(3)
C19 0.033(2) 0.038(3) 0.042(3) 0.001(2) 0.011(2) 0.001(2)
C20 0.033(2) 0.025(2) 0.038(3) -0.002(2) 0.009(2) 0.0015(19)
C21 0.037(3) 0.030(3) 0.039(3) -0.003(2) 0.010(2) 0.004(2)
C22 0.042(3) 0.035(3) 0.037(3) -0.002(2) 0.012(2) -0.001(2)
C23 0.039(3) 0.032(3) 0.036(3) 0.000(2) 0.013(2) 0.000(2)
C24 0.051(3) 0.040(3) 0.052(3) 0.002(3) 0.018(3) -0.005(2)
C25 0.058(4) 0.051(4) 0.071(4) 0.005(3) 0.020(3) -0.016(3)
C26 0.047(3) 0.071(5) 0.077(5) -0.009(4) 0.009(3) -0.021(3)
C27 0.040(3) 0.057(4) 0.049(3) -0.005(3) 0.005(2) 0.000(3)
O1 0.050(2) 0.0286(19) 0.076(3) 0.0152(19) 0.030(2) 0.0108(17)
O2 0.066(3) 0.045(2) 0.039(2) 0.0058(18) -0.0012(19) -0.009(2)
O3 0.054(2) 0.045(2) 0.045(2) 0.0114(18) 0.0050(18) 0.0036(18)
S1 0.0954(15) 0.0770(14) 0.0803(14) 0.0186(11) 0.0025(11) -0.0026(11)
O4 0.079(3) 0.074(3) 0.079(3) 0.028(3) -0.010(3) -0.020(3)
C29 0.088(6) 0.108(7) 0.084(6) -0.021(5) 0.027(5) -0.043(5)
C28 0.061(4) 0.117(7) 0.089(6) 0.007(5) 0.016(4) 0.014(5)

loop_
_atom_type_symbol
_atom_type_description
_atom_type_scat_dispersion_real
_atom_type_scat_dispersion_imag
_atom_type_scat_source
C C 0.0033 0.0016 'International Tables Vol C Tables 4.2.6.8 and 6.1.1.4'
H H 0.0000 0.0000 'International Tables Vol C Tables 4.2.6.8 and 6.1.1.4'
O O 0.0106 0.0060 'International Tables Vol C Tables 4.2.6.8 and 6.1.1.4'
Br Br -0.2901 2.4595 'International Tables Vol C Tables 4.2.6.8 and 6.1.1.4'
S S 0.1246 0.1234 'International Tables Vol C Tables 4.2.6.8 and 6.1.1.4'

loop_
_geom_angle_atom_site_label_1
_geom_angle_atom_site_label_2
_geom_angle_atom_site_label_3
_geom_angle
C6 C1 C2 122.0(5)
C6 C1 Br1 119.4(4)
C2 C1 Br1 118.6(4)
C3 C2 C1 118.8(5)
C2 C3 C4 122.2(5)
C3 C4 C10 122.4(5)
C3 C4 C5 119.0(5)
C10 C4 C5 118.7(5)
C4 C5 C6 118.0(5)
C4 C5 C7 119.9(5)
C6 C5 C7 122.1(4)
C1 C6 C5 120.0(5)
C8 C7 C5 119.0(4)
C8 C7 C11 120.3(4)
C5 C7 C11 120.7(4)
O1 C8 C7 124.6(4)
O1 C8 C9 114.3(4)
C7 C8 C9 121.0(5)
C10 C9 C8 120.4(5)
C9 C10 C4 120.9(5)
C7 C11 C12 114.0(4)
C7 C11 C20 108.6(4)
C12 C11 C20 112.5(4)
C13 C12 C17 118.5(5)
C13 C12 C11 120.9(4)
C17 C12 C11 120.7(5)
C14 C13 C12 122.5(6)
C15 C14 C13 118.6(6)
C16 C15 C14 120.2(6)
C15 C16 C17 122.6(6)
C12 C17 C16 117.6(6)
C12 C17 C18 122.3(5)
C16 C17 C18 120.1(6)
O2 C19 O1 108.3(4)
O2 C19 C20 110.8(4)
O1 C19 C20 114.2(4)
O2 C19 C23 114.8(4)
O1 C19 C23 104.7(4)
C20 C19 C23 104.1(4)
C19 C20 C21 104.4(4)
C19 C20 C11 116.5(4)
C21 C20 C11 113.8(4)
O3 C21 C22 126.9(5)
O3 C21 C20 126.1(5)
C22 C21 C20 107.0(4)
C23 C22 C27 121.0(5)
C23 C22 C21 109.3(4)
C27 C22 C21 129.6(5)
C22 C23 C24 120.2(5)
C22 C23 C19 110.0(4)
C24 C23 C19 129.7(5)
C25 C24 C23 118.3(6)
C26 C25 C24 121.4(6)
C25 C26 C27 121.5(6)
C26 C27 C22 117.4(6)
C8 O1 C19 120.5(4)
O4 S1 C28 107.8(4)
O4 S1 C29 105.7(4)
C28 S1 C29 100.3(5)

loop_
_geom_bond_atom_site_label_1
_geom_bond_atom_site_label_2
_geom_bond_distance
Br1 C1 1.903(5)
C1 C6 1.363(7)
C1 C2 1.394(8)
C2 C3 1.341(9)
C3 C4 1.398(8)
C4 C10 1.414(8)
C4 C5 1.425(7)
C5 C6 1.408(7)
C5 C7 1.417(7)
C7 C8 1.372(7)
C7 C11 1.504(6)
C8 O1 1.361(6)
C8 C9 1.419(7)
C9 C10 1.349(8)
C11 C12 1.531(7)
C11 C20 1.536(7)
C12 C13 1.392(8)
C12 C17 1.401(7)
C13 C14 1.374(8)
C14 C15 1.381(10)
C15 C16 1.345(11)
C16 C17 1.408(9)
C17 C18 1.512(9)
C19 O2 1.375(7)
C19 O1 1.442(6)
C19 C20 1.519(7)
C19 C23 1.522(7)
C20 C21 1.521(7)
C21 O3 1.200(6)
C21 C22 1.469(7)
C22 C23 1.394(7)
C22 C27 1.400(8)
C23 C24 1.378(7)
C24 C25 1.380(8)
C25 C26 1.374(10)
C26 C27 1.370(9)
S1 O4 1.458(5)
S1 C28 1.719(9)
S1 C29 1.740(9)
